data_7236117
loop_
_publ_author_name
'Lessard, Beno\^it H.'
'Grant, Trevor M.'
'White, Robin'
'Thibau, Emmanuel'
'Lu, Zheng-Hong'
'Bender, Timothy P.'

_publ_section_title
;
 The position and frequency of fluorine atoms changes the electron
 donor/acceptor properties of fluorophenoxy silicon phthalocyanines within
 organic photovoltaic devices
;
_journal_issue 48
_journal_name_full 'Journal of Materials Chemistry A'
_journal_page_first 24512
_journal_paper_doi 10.1039/C5TA07173A
_journal_volume 3
_journal_year 2015
_chemical_formula_moiety 'C44 H20 F6 N8 O2 Si'
_chemical_formula_sum 'C44 H20 F6 N8 O2 Si'
_chemical_formula_weight 834.77
_chemical_name_systematic 'bis(2,4,6-trifluorophenoxy) silicon phthalocyanine'
_space_group_crystal_system monoclinic
_space_group_IT_number 14
_space_group_name_Hall '-P 2ybc'
_space_group_name_H-M_alt 'P 1 21/c 1'
_atom_sites_solution_hydrogens geom
_audit_creation_method SHELXL-2013
_audit_update_record
;
2015-09-03 deposited with the CCDC.
2015-11-06 downloaded from the CCDC.
;
_cell_angle_alpha 90
_cell_angle_beta 118.661(8)
_cell_angle_gamma 90
_cell_formula_units_Z 2
_cell_length_a 9.6397(13)
_cell_length_b 19.771(3)
_cell_length_c 10.0445(10)
_cell_measurement_reflns_used 1205
_cell_measurement_temperature 147(2)
_cell_measurement_theta_max 63.33
_cell_measurement_theta_min 4.47
_cell_volume 1679.8(4)
_computing_cell_refinement APEX2
_computing_data_collection 'APEX2 (Bruker, 2007)'
_computing_data_reduction 'SAINT (Bruker, 2007)'
_computing_molecular_graphics 'PLATON (Spek, 2009)'
_computing_publication_material 'SHELXTL (Sheldrick, 2008)'
_computing_structure_refinement 'SHELXL-2013 (Sheldrick, 2013)'
_computing_structure_solution 'SHELXS-97 (Sheldrick, 2008)'
_diffrn_ambient_temperature 147(2)
_diffrn_measured_fraction_theta_full 0.941
_diffrn_measured_fraction_theta_max 0.967
_diffrn_measurement_device_type 'Bruker Kappa APEX-DUO CCD'
_diffrn_measurement_method '\f and \w scans'
_diffrn_radiation_type CuK\a
_diffrn_radiation_wavelength 1.54178
_diffrn_reflns_av_R_equivalents 0.0817
_diffrn_reflns_av_unetI/netI 0.0753
_diffrn_reflns_Laue_measured_fraction_full 0.941
_diffrn_reflns_Laue_measured_fraction_max 0.967
_diffrn_reflns_limit_h_max 11
_diffrn_reflns_limit_h_min -10
_diffrn_reflns_limit_k_max 23
_diffrn_reflns_limit_k_min -22
_diffrn_reflns_limit_l_max 11
_diffrn_reflns_limit_l_min -11
_diffrn_reflns_number 9308
_diffrn_reflns_point_group_measured_fraction_full 0.941
_diffrn_reflns_point_group_measured_fraction_max 0.967
_diffrn_reflns_theta_full 67.679
_diffrn_reflns_theta_max 66.292
_diffrn_reflns_theta_min 4.473
_diffrn_source 'Bruker ImuS with multi-layer optics'
_exptl_absorpt_coefficient_mu 1.419
_exptl_absorpt_correction_T_max 0.7528
_exptl_absorpt_correction_T_min 0.5941
_exptl_absorpt_correction_type multi-scan
_exptl_absorpt_process_details 'SADABS (Sheldrick, 1996)'
_exptl_crystal_colour blue
_exptl_crystal_density_diffrn 1.650
_exptl_crystal_description plate
_exptl_crystal_F_000 848
_exptl_crystal_size_max 0.090
_exptl_crystal_size_mid 0.080
_exptl_crystal_size_min 0.020
_refine_diff_density_max 0.440
_refine_diff_density_min -0.347
_refine_diff_density_rms 0.082
_refine_ls_extinction_coef 0.0035(6)
_refine_ls_extinction_expression Fc^*^=kFc[1+0.001xFc^2^\l^3^/sin(2\q)]^-1/4^
_refine_ls_extinction_method SHELXL
_refine_ls_goodness_of_fit_ref 1.054
_refine_ls_hydrogen_treatment constr
_refine_ls_matrix_type full
_refine_ls_number_parameters 278
_refine_ls_number_reflns 2847
_refine_ls_number_restraints 0
_refine_ls_restrained_S_all 1.054
_refine_ls_R_factor_all 0.0991
_refine_ls_R_factor_gt 0.0657
_refine_ls_shift/su_max 0.001
_refine_ls_shift/su_mean 0.000
_refine_ls_structure_factor_coef Fsqd
_refine_ls_weighting_details 'w=1/[\s^2^(Fo^2^)+(0.0831P)^2^+2.0568P] where P=(Fo^2^+2Fc^2^)/3'
_refine_ls_weighting_scheme calc
_refine_ls_wR_factor_gt 0.1583
_refine_ls_wR_factor_ref 0.1755
_reflns_Friedel_coverage 0.000
_reflns_number_gt 1988
_reflns_number_total 2847
_reflns_threshold_expression 'I > 2\s(I)'
_cod_data_source_file c5ta07173a2.cif
_cod_data_source_block d1459_a
_cod_original_sg_symbol_H-M 'P 21/c'
_cod_database_code 7236117
_shelx_space_group_comment
; 
The symmetry employed for this shelxl refinement is uniquely defined 
by the following loop, which should always be used as a source of 
symmetry information in preference to the above space-group names. 
They are only intended as comments. 
;
_shelx_estimated_absorpt_t_min 0.883
_shelx_estimated_absorpt_t_max 0.972
_shelxl_version_number 2013-4

loop_
_space_group_symop_operation_xyz
'x, y, z'
'-x, y+1/2, -z+1/2'
'-x, -y, -z'
'x, -y-1/2, z-1/2'

loop_
_atom_site_label
_atom_site_type_symbol
_atom_site_fract_x
_atom_site_fract_y
_atom_site_fract_z
_atom_site_U_iso_or_equiv
_atom_site_adp_type
_atom_site_occupancy
_atom_site_site_symmetry_order
_atom_site_calc_flag
_atom_site_refinement_flags_posn
_atom_site_refinement_flags_adp
_atom_site_refinement_flags_occupancy
Si1 Si 0.5000 0.5000 0.5000 0.0266(4) Uani 1 2 d S . P
F1 F 0.5058(3) 0.31649(15) 0.5612(3) 0.0542(8) Uani 1 1 d . . .
F2 F 0.2346(4) 0.26740(15) 0.8328(3) 0.0586(9) Uani 1 1 d . . .
F3 F 0.1593(3) 0.47552(14) 0.5849(3) 0.0454(7) Uani 1 1 d . . .
O1 O 0.3609(3) 0.43901(15) 0.4762(3) 0.0281(7) Uani 1 1 d . . .
N1 N 0.3490(4) 0.53268(18) 0.3055(3) 0.0268(8) Uani 1 1 d . . .
N2 N 0.4104(4) 0.46384(19) 0.1408(3) 0.0297(8) Uani 1 1 d . . .
N3 N 0.5844(4) 0.44020(18) 0.4067(3) 0.0283(8) Uani 1 1 d . . .
N4 N 0.8019(4) 0.38841(18) 0.6273(3) 0.0294(8) Uani 1 1 d . . .
C1 C 0.3276(5) 0.5096(2) 0.1662(4) 0.0279(10) Uani 1 1 d . . .
C2 C 0.5292(5) 0.4323(2) 0.2528(4) 0.0287(10) Uani 1 1 d . . .
C3 C 0.6211(5) 0.3811(2) 0.2274(4) 0.0284(10) Uani 1 1 d . . .
C4 C 0.6078(5) 0.3545(2) 0.0928(5) 0.0336(10) Uani 1 1 d . . .
H4A H 0.5297 0.3702 -0.0037 0.040 Uiso 1 1 calc R U .
C5 C 0.7126(5) 0.3049(2) 0.1066(5) 0.0363(11) Uani 1 1 d . . .
H5A H 0.7059 0.2851 0.0174 0.044 Uiso 1 1 calc R U .
C6 C 0.8298(5) 0.2823(2) 0.2486(5) 0.0344(10) Uani 1 1 d . . .
H6A H 0.9014 0.2481 0.2537 0.041 Uiso 1 1 calc R U .
C7 C 0.8431(5) 0.3091(2) 0.3820(5) 0.0345(10) Uani 1 1 d . . .
H7A H 0.9218 0.2938 0.4786 0.041 Uiso 1 1 calc R U .
C8 C 0.7361(5) 0.3591(2) 0.3678(4) 0.0293(10) Uani 1 1 d . . .
C9 C 0.7104(5) 0.3971(2) 0.4795(4) 0.0284(9) Uani 1 1 d . . .
C10 C 0.7717(5) 0.4215(2) 0.7257(4) 0.0290(10) Uani 1 1 d . . .
C11 C 0.8690(5) 0.4131(2) 0.8875(4) 0.0287(9) Uani 1 1 d . . .
C12 C 1.0030(5) 0.3753(2) 0.9761(4) 0.0315(10) Uani 1 1 d . . .
H12A H 1.0460 0.3454 0.9315 0.038 Uiso 1 1 calc R U .
C13 C 1.0723(5) 0.3827(2) 1.1326(4) 0.0351(11) Uani 1 1 d . . .
H13A H 1.1652 0.3578 1.1962 0.042 Uiso 1 1 calc R U .
C14 C 1.0064(5) 0.4268(2) 1.1987(4) 0.0352(11) Uani 1 1 d . . .
H14A H 1.0556 0.4305 1.3060 0.042 Uiso 1 1 calc R U .
C15 C 0.8747(5) 0.4638(2) 1.1123(4) 0.0325(10) Uani 1 1 d . . .
H15A H 0.8304 0.4931 1.1570 0.039 Uiso 1 1 calc R U .
C16 C 0.8073(5) 0.4572(2) 0.9559(4) 0.0282(9) Uani 1 1 d . . .
C17 C 0.4054(5) 0.3349(2) 0.6151(5) 0.0384(11) Uani 1 1 d . . .
C18 C 0.3758(6) 0.2895(3) 0.7009(5) 0.0450(12) Uani 1 1 d . . .
H18A H 0.4251 0.2464 0.7260 0.054 Uiso 1 1 calc R U .
C19 C 0.2690(6) 0.3103(3) 0.7497(5) 0.0416(12) Uani 1 1 d . . .
C20 C 0.1971(6) 0.3718(2) 0.7128(5) 0.0390(11) Uani 1 1 d . . .
H20A H 0.1241 0.3849 0.7463 0.047 Uiso 1 1 calc R U .
C21 C 0.2333(5) 0.4148(2) 0.6254(4) 0.0334(10) Uani 1 1 d . . .
C22 C 0.3389(5) 0.3985(2) 0.5736(4) 0.0302(10) Uani 1 1 d . . .

loop_
_atom_site_aniso_label
_atom_site_aniso_U_11
_atom_site_aniso_U_22
_atom_site_aniso_U_33
_atom_site_aniso_U_23
_atom_site_aniso_U_13
_atom_site_aniso_U_12
Si1 0.0278(8) 0.0379(9) 0.0145(7) 0.0013(6) 0.0106(6) 0.0003(7)
F1 0.0574(17) 0.0500(18) 0.073(2) -0.0013(15) 0.0458(16) 0.0033(15)
F2 0.072(2) 0.061(2) 0.0481(17) 0.0124(14) 0.0327(16) -0.0076(16)
F3 0.0541(17) 0.0485(17) 0.0462(15) 0.0033(13) 0.0340(13) 0.0069(14)
O1 0.0279(15) 0.0406(17) 0.0161(13) 0.0009(12) 0.0107(11) -0.0031(13)
N1 0.0303(18) 0.035(2) 0.0171(16) 0.0001(14) 0.0132(14) 0.0007(16)
N2 0.0301(18) 0.043(2) 0.0183(16) 0.0008(15) 0.0131(15) 0.0000(17)
N3 0.0293(18) 0.036(2) 0.0185(16) 0.0012(14) 0.0108(15) -0.0005(16)
N4 0.0325(19) 0.040(2) 0.0180(17) -0.0033(14) 0.0140(15) -0.0014(16)
C1 0.030(2) 0.040(3) 0.0164(19) 0.0002(17) 0.0132(17) -0.002(2)
C2 0.033(2) 0.038(2) 0.0173(19) -0.0031(17) 0.0138(18) -0.004(2)
C3 0.030(2) 0.036(2) 0.025(2) -0.0035(18) 0.0182(18) -0.0017(19)
C4 0.041(2) 0.042(3) 0.025(2) -0.0064(19) 0.0207(19) -0.003(2)
C5 0.045(3) 0.042(3) 0.027(2) -0.005(2) 0.022(2) 0.000(2)
C6 0.042(3) 0.036(2) 0.031(2) -0.0022(19) 0.022(2) 0.000(2)
C7 0.041(2) 0.040(3) 0.026(2) -0.0015(19) 0.0179(19) 0.003(2)
C8 0.030(2) 0.037(2) 0.021(2) -0.0061(17) 0.0129(18) -0.0027(19)
C9 0.028(2) 0.039(2) 0.020(2) 0.0016(17) 0.0121(18) -0.0015(19)
C10 0.034(2) 0.035(2) 0.0187(19) -0.0014(17) 0.0138(18) -0.003(2)
C11 0.031(2) 0.035(2) 0.0209(19) 0.0017(18) 0.0129(18) -0.005(2)
C12 0.031(2) 0.037(2) 0.026(2) 0.0021(18) 0.0141(19) 0.002(2)
C13 0.034(2) 0.042(3) 0.020(2) 0.0021(19) 0.0065(19) -0.005(2)
C14 0.038(3) 0.046(3) 0.017(2) -0.0013(19) 0.0098(19) -0.006(2)
C15 0.037(2) 0.041(3) 0.018(2) -0.0014(18) 0.0125(18) -0.004(2)
C16 0.032(2) 0.036(2) 0.0201(19) -0.0008(17) 0.0153(18) -0.0079(19)
C17 0.039(3) 0.045(3) 0.036(2) -0.006(2) 0.022(2) -0.003(2)
C18 0.046(3) 0.045(3) 0.036(2) 0.003(2) 0.013(2) 0.002(2)
C19 0.047(3) 0.050(3) 0.026(2) 0.003(2) 0.016(2) -0.007(2)
C20 0.048(3) 0.048(3) 0.028(2) -0.005(2) 0.023(2) -0.009(2)
C21 0.038(2) 0.039(3) 0.023(2) -0.0006(18) 0.0136(19) 0.003(2)
C22 0.034(2) 0.038(3) 0.0172(19) -0.0007(17) 0.0111(18) -0.002(2)

loop_
_atom_type_symbol
_atom_type_description
_atom_type_scat_dispersion_real
_atom_type_scat_dispersion_imag
_atom_type_scat_source
C C 0.0181 0.0091 'International Tables Vol C Tables 4.2.6.8 and 6.1.1.4'
H H 0.0000 0.0000 'International Tables Vol C Tables 4.2.6.8 and 6.1.1.4'
N N 0.0311 0.0180 'International Tables Vol C Tables 4.2.6.8 and 6.1.1.4'
O O 0.0492 0.0322 'International Tables Vol C Tables 4.2.6.8 and 6.1.1.4'
F F 0.0727 0.0534 'International Tables Vol C Tables 4.2.6.8 and 6.1.1.4'
Si Si 0.2541 0.3302 'International Tables Vol C Tables 4.2.6.8 and 6.1.1.4'

loop_
_geom_angle_atom_site_label_1
_geom_angle_atom_site_label_2
_geom_angle_atom_site_label_3
_geom_angle
_geom_angle_site_symmetry_1
_geom_angle_site_symmetry_3
O1 Si1 O1 180.0 . 3_666
O1 Si1 N1 93.75(13) . 3_666
O1 Si1 N1 86.25(13) 3_666 3_666
O1 Si1 N1 86.25(13) . .
O1 Si1 N1 93.75(13) 3_666 .
N1 Si1 N1 180.0 3_666 .
O1 Si1 N3 89.16(14) . .
O1 Si1 N3 90.84(14) 3_666 .
N1 Si1 N3 89.84(14) 3_666 .
N1 Si1 N3 90.16(13) . .
O1 Si1 N3 90.84(14) . 3_666
O1 Si1 N3 89.16(14) 3_666 3_666
N1 Si1 N3 90.16(13) 3_666 3_666
N1 Si1 N3 89.84(14) . 3_666
N3 Si1 N3 180.0 . 3_666
C22 O1 Si1 133.6(2) . .
C10 N1 C1 106.5(3) 3_666 .
C10 N1 Si1 126.8(2) 3_666 .
C1 N1 Si1 126.4(3) . .
C1 N2 C2 121.5(3) . .
C9 N3 C2 107.0(3) . .
C9 N3 Si1 126.7(3) . .
C2 N3 Si1 126.3(3) . .
C9 N4 C10 120.2(4) . .
N2 C1 N1 127.8(4) . .
N2 C1 C16 122.1(3) . 3_666
N1 C1 C16 110.1(4) . 3_666
N2 C2 N3 127.8(4) . .
N2 C2 C3 122.5(3) . .
N3 C2 C3 109.7(3) . .
C8 C3 C4 121.7(4) . .
C8 C3 C2 107.4(3) . .
C4 C3 C2 130.9(4) . .
C5 C4 C3 116.9(4) . .
C5 C4 H4A 121.6 . .
C3 C4 H4A 121.6 . .
C4 C5 C6 121.8(4) . .
C4 C5 H5A 119.1 . .
C6 C5 H5A 119.1 . .
C7 C6 C5 121.2(4) . .
C7 C6 H6A 119.4 . .
C5 C6 H6A 119.4 . .
C8 C7 C6 116.9(4) . .
C8 C7 H7A 121.5 . .
C6 C7 H7A 121.5 . .
C3 C8 C7 121.5(4) . .
C3 C8 C9 105.8(4) . .
C7 C8 C9 132.6(4) . .
N4 C9 N3 128.4(4) . .
N4 C9 C8 121.6(4) . .
N3 C9 C8 110.0(3) . .
N4 C10 N1 127.8(3) . 3_666
N4 C10 C11 121.6(4) . .
N1 C10 C11 110.6(3) 3_666 .
C12 C11 C16 120.2(4) . .
C12 C11 C10 133.5(4) . .
C16 C11 C10 106.2(4) . .
C11 C12 C13 117.7(4) . .
C11 C12 H12A 121.1 . .
C13 C12 H12A 121.1 . .
C12 C13 C14 120.9(4) . .
C12 C13 H13A 119.6 . .
C14 C13 H13A 119.6 . .
C15 C14 C13 121.6(4) . .
C15 C14 H14A 119.2 . .
C13 C14 H14A 119.2 . .
C14 C15 C16 117.3(4) . .
C14 C15 H15A 121.4 . .
C16 C15 H15A 121.4 . .
C15 C16 C11 122.2(4) . .
C15 C16 C1 131.1(4) . 3_666
C11 C16 C1 106.6(3) . 3_666
C18 C17 F1 118.6(4) . .
C18 C17 C22 125.5(4) . .
F1 C17 C22 115.9(4) . .
C17 C18 C19 116.2(5) . .
C17 C18 H18A 121.9 . .
C19 C18 H18A 121.9 . .
F2 C19 C20 119.3(4) . .
F2 C19 C18 118.6(4) . .
C20 C19 C18 122.1(4) . .
C19 C20 C21 118.1(4) . .
C19 C20 H20A 120.9 . .
C21 C20 H20A 120.9 . .
F3 C21 C20 118.6(4) . .
F3 C21 C22 117.9(4) . .
C20 C21 C22 123.5(4) . .
O1 C22 C17 123.0(4) . .
O1 C22 C21 122.1(4) . .
C17 C22 C21 114.6(4) . .

loop_
_geom_bond_atom_site_label_1
_geom_bond_atom_site_label_2
_geom_bond_distance
_geom_bond_site_symmetry_2
Si1 O1 1.733(3) .
Si1 O1 1.733(3) 3_666
Si1 N1 1.904(3) 3_666
Si1 N1 1.904(3) .
Si1 N3 1.915(3) .
Si1 N3 1.916(3) 3_666
F1 C17 1.366(5) .
F2 C19 1.338(5) .
F3 C21 1.356(5) .
O1 C22 1.356(5) .
N1 C10 1.386(5) 3_666
N1 C1 1.390(5) .
N2 C1 1.310(5) .
N2 C2 1.316(5) .
N3 C9 1.372(5) .
N3 C2 1.382(5) .
N4 C9 1.325(5) .
N4 C10 1.330(5) .
C1 C16 1.448(6) 3_666
C2 C3 1.445(6) .
C3 C8 1.381(6) .
C3 C4 1.399(5) .
C4 C5 1.367(6) .
C4 H4A 0.9500 .
C5 C6 1.402(6) .
C5 H5A 0.9500 .
C6 C7 1.388(6) .
C6 H6A 0.9500 .
C7 C8 1.387(6) .
C7 H7A 0.9500 .
C8 C9 1.466(6) .
C10 N1 1.386(5) 3_666
C10 C11 1.444(5) .
C11 C12 1.383(6) .
C11 C16 1.405(6) .
C12 C13 1.390(6) .
C12 H12A 0.9500 .
C13 C14 1.417(6) .
C13 H13A 0.9500 .
C14 C15 1.358(6) .
C14 H14A 0.9500 .
C15 C16 1.389(5) .
C15 H15A 0.9500 .
C16 C1 1.448(6) 3_666
C17 C18 1.364(7) .
C17 C22 1.383(6) .
C18 C19 1.397(7) .
C18 H18A 0.9500 .
C19 C20 1.361(7) .
C20 C21 1.381(6) .
C20 H20A 0.9500 .
C21 C22 1.385(6) .
